data_7212247
loop_
_publ_author_name
'Ye, Heng-Yun'
'Ge, Jia-Zhen'
'Chen, Fang'
'Xiong, Ren-Gen'

_publ_section_title
;
 Reversible phase transition of the 1&#x2009;:&#x2009;1 co-crystal of
 1,4-diazabicyclo-[2.2.2]octane (DABCO) and hydroquinone,
;
_journal_issue 6
_journal_name_full CrystEngComm
_journal_page_first 1705
_journal_paper_doi 10.1039/b923314h
_journal_volume 12
_journal_year 2010
_chemical_formula_moiety 'C6 H12 N2, C6 H6 O2 '
_chemical_formula_sum 'C12 H18 N2 O2'
_chemical_formula_weight 222.28
_chemical_name_systematic
;
?
;
_space_group_IT_number 15
_symmetry_cell_setting monoclinic
_symmetry_space_group_name_Hall '-C 2yc'
_symmetry_space_group_name_H-M 'C 1 2/c 1'
_atom_sites_solution_hydrogens geom
_atom_sites_solution_primary direct
_atom_sites_solution_secondary difmap
_audit_creation_method SHELXL-97
_cell_angle_alpha 90.00
_cell_angle_beta 118.95(3)
_cell_angle_gamma 90.00
_cell_formula_units_Z 4
_cell_length_a 11.951(2)
_cell_length_b 9.5070(19)
_cell_length_c 11.672(2)
_cell_measurement_reflns_used 4953
_cell_measurement_temperature 298(2)
_cell_measurement_theta_max 27.48
_cell_measurement_theta_min 3.41
_cell_volume 1160.4(5)
_computing_cell_refinement 'crystalclear (Rigaku, 2005)'
_computing_data_collection 'crystalclear (Rigaku, 2005)'
_computing_data_reduction 'crystalclear (Rigaku, 2005)'
_computing_molecular_graphics 'SHELXtl (Sheldrick, 2008); diamond (Brandenburg & Putz, 2005)'
_computing_publication_material 'SHELXtl (Sheldrick, 2008)'
_computing_structure_refinement 'SHELXtl (Sheldrick, 2008)'
_computing_structure_solution 'SHELXtl (Sheldrick, 2008)'
_diffrn_ambient_temperature 298(2)
_diffrn_detector_area_resol_mean 13.6612
_diffrn_measured_fraction_theta_full 0.999
_diffrn_measured_fraction_theta_max 0.999
_diffrn_measurement_device_type 'Rigaku Raxis-Rapid diffractometer'
_diffrn_measurement_method '/w scans'
_diffrn_radiation_monochromator graphite
_diffrn_radiation_source 'fine-focus sealed tube'
_diffrn_radiation_type MoK\a
_diffrn_radiation_wavelength 0.71075
_diffrn_reflns_av_R_equivalents 0.0432
_diffrn_reflns_av_sigmaI/netI 0.0331
_diffrn_reflns_limit_h_max 15
_diffrn_reflns_limit_h_min -15
_diffrn_reflns_limit_k_max 12
_diffrn_reflns_limit_k_min -12
_diffrn_reflns_limit_l_max 15
_diffrn_reflns_limit_l_min -15
_diffrn_reflns_number 5864
_diffrn_reflns_theta_full 27.48
_diffrn_reflns_theta_max 27.48
_diffrn_reflns_theta_min 3.90
_exptl_absorpt_coefficient_mu 0.087
_exptl_absorpt_correction_T_max 1.0000
_exptl_absorpt_correction_T_min 0.8977
_exptl_absorpt_correction_type multi-scan
_exptl_absorpt_process_details 'crystalclear (Rigaku, 2005)'
_exptl_crystal_colour colourless
_exptl_crystal_density_diffrn 1.272
_exptl_crystal_density_method 'not measured'
_exptl_crystal_description prism
_exptl_crystal_F_000 480
_exptl_crystal_size_max 0.35
_exptl_crystal_size_mid 0.30
_exptl_crystal_size_min 0.30
_refine_diff_density_max 0.199
_refine_diff_density_min -0.187
_refine_diff_density_rms 0.039
_refine_ls_extinction_coef 0.030(3)
_refine_ls_extinction_expression Fc^*^=kFc[1+0.001xFc^2^\l^3^/sin(2\q)]^-1/4^
_refine_ls_extinction_method SHELXL
_refine_ls_goodness_of_fit_ref 1.048
_refine_ls_hydrogen_treatment mixed
_refine_ls_matrix_type full
_refine_ls_number_parameters 78
_refine_ls_number_reflns 1334
_refine_ls_number_restraints 0
_refine_ls_restrained_S_all 1.048
_refine_ls_R_factor_all 0.0700
_refine_ls_R_factor_gt 0.0522
_refine_ls_shift/su_max 0.000
_refine_ls_shift/su_mean 0.000
_refine_ls_structure_factor_coef Fsqd
_refine_ls_weighting_details 'calc w=1/[\s^2^(Fo^2^)+(0.0612P)^2^+0.4180P] where P=(Fo^2^+2Fc^2^)/3'
_refine_ls_weighting_scheme calc
_refine_ls_wR_factor_gt 0.1252
_refine_ls_wR_factor_ref 0.1356
_reflns_number_gt 1007
_reflns_number_total 1334
_reflns_threshold_expression >2sigma(I)
_cod_data_source_file b923314h.txt
_cod_data_source_block 298K
_cod_depositor_comments
;
The following automatic conversions were performed:

'_exptl_absorpt_correction_type' value 'Multi-scan' changed to
'multi-scan' according to
/home/saulius/struct/CIF-dictionaries/cif_core.dic dictionary named
'cif_core.dic' version 2.4.2 from 2011-04-26.

Automatic conversion script
Id: cif_fix_values 1891 2012-01-12 08:04:46Z andrius 
;
_cod_original_cell_volume 1160.4(4)
_cod_original_sg_symbol_Hall '-C 2yc '
_cod_original_sg_symbol_H-M 'C 2/c'
_cod_database_code 7212247

loop_
_symmetry_equiv_pos_as_xyz
'x, y, z'
'-x, y, -z+1/2'
'x+1/2, y+1/2, z'
'-x+1/2, y+1/2, -z+1/2'
'-x, -y, -z'
'x, -y, z-1/2'
'-x+1/2, -y+1/2, -z'
'x+1/2, -y+1/2, z-1/2'

loop_
_atom_site_label
_atom_site_type_symbol
_atom_site_fract_x
_atom_site_fract_y
_atom_site_fract_z
_atom_site_U_iso_or_equiv
_atom_site_adp_type
_atom_site_occupancy
_atom_site_symmetry_multiplicity
_atom_site_calc_flag
_atom_site_refinement_flags
N2 N 0.38096(12) 0.36036(14) 0.21759(12) 0.0420(4) Uani 1 1 d .
C9 C 0.45680(16) 0.4305(2) 0.34508(16) 0.0512(5) Uani 1 1 d .
H9B H 0.4478 0.3797 0.4122 0.061 Uiso 1 1 calc R
H9A H 0.4253 0.5254 0.3409 0.061 Uiso 1 1 calc R
C8 C 0.40156(15) 0.43543(19) 0.11938(15) 0.0506(5) Uani 1 1 d .
H8B H 0.3748 0.5326 0.1144 0.061 Uiso 1 1 calc R
H8A H 0.3500 0.3927 0.0341 0.061 Uiso 1 1 calc R
C7 C 0.42864(16) 0.21565(18) 0.22850(18) 0.0542(5) Uani 1 1 d .
H7B H 0.3822 0.1688 0.1445 0.065 Uiso 1 1 calc R
H7A H 0.4140 0.1640 0.2917 0.065 Uiso 1 1 calc R
O1 O 0.12184(13) 0.34462(17) 0.10058(13) 0.0751(5) Uani 1 1 d .
C3 C -0.06774(16) 0.34645(18) 0.11536(16) 0.0509(5) Uani 1 1 d .
H3A H -0.1143 0.3483 0.0244 0.061 Uiso 1 1 calc R
C5 C 0.13127(15) 0.34505(18) 0.31252(16) 0.0477(4) Uani 1 1 d .
H5A H 0.2202 0.3441 0.3555 0.057 Uiso 1 1 calc R
C4 C 0.06416(15) 0.34508(17) 0.17675(16) 0.0454(4) Uani 1 1 d .
H1 H 0.214(3) 0.354(2) 0.151(3) 0.104(9) Uiso 1 1 d .

loop_
_atom_site_aniso_label
_atom_site_aniso_U_11
_atom_site_aniso_U_22
_atom_site_aniso_U_33
_atom_site_aniso_U_23
_atom_site_aniso_U_13
_atom_site_aniso_U_12
N2 0.0385(7) 0.0497(8) 0.0402(7) -0.0022(5) 0.0210(6) -0.0013(5)
C9 0.0495(10) 0.0633(11) 0.0461(9) -0.0121(8) 0.0272(8) -0.0025(8)
C8 0.0456(9) 0.0611(11) 0.0439(8) 0.0118(7) 0.0206(7) 0.0082(7)
C7 0.0575(11) 0.0448(10) 0.0615(11) -0.0035(8) 0.0298(9) -0.0090(7)
O1 0.0453(8) 0.1347(14) 0.0506(8) -0.0170(7) 0.0273(6) -0.0038(8)
C3 0.0417(9) 0.0658(11) 0.0416(8) -0.0104(7) 0.0172(7) 0.0001(7)
C5 0.0325(8) 0.0586(10) 0.0482(9) 0.0023(7) 0.0164(7) -0.0009(7)
C4 0.0394(9) 0.0514(9) 0.0472(9) -0.0071(7) 0.0225(7) -0.0007(7)

loop_
_atom_type_symbol
_atom_type_description
_atom_type_scat_dispersion_real
_atom_type_scat_dispersion_imag
_atom_type_scat_source
C C 0.0033 0.0016 'International Tables Vol C Tables 4.2.6.8 and 6.1.1.4'
H H 0.0000 0.0000 'International Tables Vol C Tables 4.2.6.8 and 6.1.1.4'
N N 0.0061 0.0033 'International Tables Vol C Tables 4.2.6.8 and 6.1.1.4'
O O 0.0106 0.0060 'International Tables Vol C Tables 4.2.6.8 and 6.1.1.4'

loop_
_geom_angle_atom_site_label_1
_geom_angle_atom_site_label_2
_geom_angle_atom_site_label_3
_geom_angle
_geom_angle_site_symmetry_1
_geom_angle_site_symmetry_3
C8 N2 C7 108.53(13) . .
C8 N2 C9 108.33(13) . .
C7 N2 C9 108.20(13) . .
N2 C9 C8 110.19(13) . 2_655
N2 C9 H9B 109.6 . .
C8 C9 H9B 109.6 2_655 .
N2 C9 H9A 109.6 . .
C8 C9 H9A 109.6 2_655 .
H9B C9 H9A 108.1 . .
N2 C8 C9 110.69(12) . 2_655
N2 C8 H8B 109.5 . .
C9 C8 H8B 109.5 2_655 .
N2 C8 H8A 109.5 . .
C9 C8 H8A 109.5 2_655 .
H8B C8 H8A 108.1 . .
N2 C7 C7 110.65(8) . 2_655
N2 C7 H7B 109.5 . .
C7 C7 H7B 109.5 2_655 .
N2 C7 H7A 109.5 . .
C7 C7 H7A 109.5 2_655 .
H7B C7 H7A 108.1 . .
C4 O1 H1 113.1(15) . .
C5 C3 C4 120.70(16) 2 .
C5 C3 H3A 119.6 2 .
C4 C3 H3A 119.6 . .
C3 C5 C4 120.82(15) 2 .
C3 C5 H5A 119.6 2 .
C4 C5 H5A 119.6 . .
O1 C4 C3 118.19(15) . .
O1 C4 C5 123.35(14) . .
C3 C4 C5 118.46(15) . .

loop_
_geom_bond_atom_site_label_1
_geom_bond_atom_site_label_2
_geom_bond_distance
_geom_bond_site_symmetry_2
N2 C8 1.469(2) .
N2 C7 1.471(2) .
N2 C9 1.475(2) .
C9 C8 1.536(2) 2_655
C9 H9B 0.9700 .
C9 H9A 0.9700 .
C8 C9 1.536(2) 2_655
C8 H8B 0.9700 .
C8 H8A 0.9700 .
C7 C7 1.527(3) 2_655
C7 H7B 0.9700 .
C7 H7A 0.9700 .
O1 C4 1.363(2) .
O1 H1 0.97(3) .
C3 C5 1.380(2) 2
C3 C4 1.380(2) .
C3 H3A 0.9300 .
C5 C3 1.380(2) 2
C5 C4 1.387(2) .
C5 H5A 0.9300 .

loop_
_geom_hbond_atom_site_label_D
_geom_hbond_atom_site_label_H
_geom_hbond_atom_site_label_A
_geom_hbond_distance_DH
_geom_hbond_distance_HA
_geom_hbond_distance_DA
_geom_hbond_angle_DHA
O1 H1 N2 0.97(3) 1.76(3) 2.717(2) 170(2)

loop_
_geom_torsion_atom_site_label_1
_geom_torsion_atom_site_label_2
_geom_torsion_atom_site_label_3
_geom_torsion_atom_site_label_4
_geom_torsion
_geom_torsion_site_symmetry_1
_geom_torsion_site_symmetry_4
C8 N2 C9 C8 -56.50(16) . 2_655
C7 N2 C9 C8 60.98(17) . 2_655
C7 N2 C8 C9 -56.12(17) . 2_655
C9 N2 C8 C9 61.14(16) . 2_655
C8 N2 C7 C7 60.4(2) . 2_655
C9 N2 C7 C7 -56.9(2) . 2_655
C5 C3 C4 O1 179.12(16) 2 .
C5 C3 C4 C5 -1.2(2) 2 .
C3 C5 C4 O1 179.58(16) 2 .
C3 C5 C4 C3 0.0(2) 2 .
